data_4515532
loop_
_publ_author_name
'Bagchi, Vivek'
'Kalra, Anshika'
'Das, Purak'
'Paraskevopoulou, Patrina'
'Gorla, Saidulu'
'Ai, Lin'
'Wang, Qiuwen'
'Mohapatra, Sudip'
'Choudhury, Amitava'
'Sun, Zhicheng'
'Cundari, Thomas R.'
'Stavropoulos, Pericles'

_publ_section_title
;
 Comparative Nitrene-Transfer Chemistry to Olefinic Substrates Mediated by
 a Library of Anionic Mn(II) Triphenylamido-Amine Reagents and M(II)
 Congeners (M = Fe, Co, Ni) Favoring Aromatic over Aliphatic Alkenes
;
_journal_issue 10
_journal_name_full 'ACS Catalysis'
_journal_page_first 9183
_journal_paper_doi 10.1021/acscatal.8b01941
_journal_volume 8
_journal_year 2018
_chemical_formula_sum 'C36 H39 F9 K N7 Ni O6'
_chemical_formula_weight 934.55
_space_group_crystal_system monoclinic
_space_group_IT_number 14
_space_group_name_Hall '-P 2yn'
_space_group_name_H-M_alt 'P 1 21/n 1'
_atom_sites_solution_hydrogens geom
_audit_creation_method SHELXL-2014
_cell_angle_alpha 90
_cell_angle_beta 95.392(12)
_cell_angle_gamma 90
_cell_formula_units_Z 4
_cell_length_a 9.133(8)
_cell_length_b 29.15(3)
_cell_length_c 16.125(14)
_cell_measurement_reflns_used 964
_cell_measurement_temperature 220(2)
_cell_measurement_theta_max 24.40
_cell_measurement_theta_min 2.47
_cell_volume 4274(7)
_computing_cell_refinement 'Bruker SAINT V7.60A (Bruker, 2008)'
_computing_data_collection 'Bruker SMART V5.631 (Bruker, 2002)'
_computing_data_reduction 'Bruker SAINT V7.60A (Bruker, 2008)'
_computing_molecular_graphics 'SHELXTL (Sheldrick, 2008)'
_computing_publication_material 'SHELXTL (Sheldrick, 2008)'
_computing_structure_refinement 'SHELXL-2014 (Sheldrick, 2014)'
_computing_structure_solution 'SHELXS-97 (Sheldrick, 2008)'
_diffrn_ambient_temperature 220(2)
_diffrn_measured_fraction_theta_full 0.999
_diffrn_measured_fraction_theta_max 0.988
_diffrn_measurement_device_type 'Bruker Smart-Apex CCD area detector'
_diffrn_measurement_method '\w scans'
_diffrn_radiation_type MoK\a
_diffrn_radiation_wavelength 0.71073
_diffrn_reflns_av_R_equivalents 0.0463
_diffrn_reflns_av_unetI/netI 0.0399
_diffrn_reflns_Laue_measured_fraction_full 0.999
_diffrn_reflns_Laue_measured_fraction_max 0.988
_diffrn_reflns_limit_h_max 12
_diffrn_reflns_limit_h_min -12
_diffrn_reflns_limit_k_max 38
_diffrn_reflns_limit_k_min -38
_diffrn_reflns_limit_l_max 21
_diffrn_reflns_limit_l_min -21
_diffrn_reflns_number 52852
_diffrn_reflns_point_group_measured_fraction_full 0.999
_diffrn_reflns_point_group_measured_fraction_max 0.988
_diffrn_reflns_theta_full 25.242
_diffrn_reflns_theta_max 28.346
_diffrn_reflns_theta_min 1.448
_exptl_absorpt_coefficient_mu 0.642
_exptl_absorpt_correction_T_max 0.9043
_exptl_absorpt_correction_T_min 0.7398
_exptl_absorpt_correction_type multi-scan
_exptl_absorpt_process_details '(SADABS; Bruker, 2008)'
_exptl_crystal_colour Orange
_exptl_crystal_density_diffrn 1.453
_exptl_crystal_description rod
_exptl_crystal_F_000 1920
_exptl_crystal_size_max 0.500
_exptl_crystal_size_mid 0.190
_exptl_crystal_size_min 0.160
_refine_diff_density_max 0.988
_refine_diff_density_min -0.420
_refine_diff_density_rms 0.076
_refine_ls_extinction_method none
_refine_ls_goodness_of_fit_ref 1.024
_refine_ls_hydrogen_treatment constr
_refine_ls_matrix_type full
_refine_ls_number_parameters 578
_refine_ls_number_reflns 10563
_refine_ls_number_restraints 1185
_refine_ls_restrained_S_all 1.049
_refine_ls_R_factor_all 0.0805
_refine_ls_R_factor_gt 0.0564
_refine_ls_shift/su_max 0.002
_refine_ls_shift/su_mean 0.000
_refine_ls_structure_factor_coef Fsqd
_refine_ls_weighting_details 'w=1/[\s^2^(Fo^2^)+(0.0879P)^2^+2.0262P] where P=(Fo^2^+2Fc^2^)/3'
_refine_ls_weighting_scheme calc
_refine_ls_wR_factor_gt 0.1475
_refine_ls_wR_factor_ref 0.1648
_reflns_Friedel_coverage 0.000
_reflns_number_gt 7561
_reflns_number_total 10563
_reflns_threshold_expression 'I > 2\s(I)'
_cod_data_source_file cs8b01941_si_011.cif
_cod_data_source_block 8eL8Ni
_cod_original_sg_symbol_H-M 'P 21/n'
_cod_database_code 4515532
_shelx_space_group_comment
;
The symmetry employed for this shelxl refinement is uniquely defined
by the following loop, which should always be used as a source of
symmetry information in preference to the above space-group names.
They are only intended as comments.
;
_shelx_estimated_absorpt_t_min 0.740
_shelx_estimated_absorpt_t_max 0.904
_shelxl_version_number 2014-1

loop_
_space_group_symop_operation_xyz
'x, y, z'
'-x+1/2, y+1/2, -z+1/2'
'-x, -y, -z'
'x-1/2, -y-1/2, z-1/2'

loop_
_atom_site_label
_atom_site_type_symbol
_atom_site_fract_x
_atom_site_fract_y
_atom_site_fract_z
_atom_site_U_iso_or_equiv
_atom_site_adp_type
_atom_site_occupancy
_atom_site_site_symmetry_order
_atom_site_calc_flag
_atom_site_refinement_flags_posn
_atom_site_refinement_flags_adp
_atom_site_refinement_flags_occupancy
_atom_site_disorder_assembly
_atom_site_disorder_group
Ni1 Ni 0.53028(3) 0.82982(2) 0.60867(2) 0.03633(11) Uani 1 1 d . U . . .
K1 K 0.36480(8) 0.97136(2) 0.90961(4) 0.05303(17) Uani 1 1 d . U . . .
F1 F 0.2821(2) 0.85085(8) 0.68568(14) 0.0800(6) Uani 1 1 d . U . . .
F2 F 0.3685(3) 0.84462(10) 0.80957(18) 0.1111(9) Uani 1 1 d . U . . .
F3 F 0.2340(3) 0.90166(9) 0.7737(2) 0.1141(10) Uani 1 1 d . U . . .
F4 F 0.30771(19) 0.77676(7) 0.57861(11) 0.0647(5) Uani 1 1 d . U . . .
F5 F 0.3009(3) 0.70402(8) 0.58353(18) 0.1077(9) Uani 1 1 d . U . . .
F6 F 0.2140(2) 0.74367(10) 0.67805(15) 0.0904(7) Uani 1 1 d . U . . .
O1 O 0.5004(3) 0.93656(8) 0.78186(15) 0.0671(6) Uani 1 1 d . U . . .
O2 O 0.4946(3) 0.70158(7) 0.72011(15) 0.0629(6) Uani 1 1 d . U . . .
O3 O 0.5281(3) 0.87062(11) 0.35771(15) 0.0828(8) Uani 1 1 d . U . . .
O4 O 0.1952(4) 1.02291(10) 0.8123(2) 0.0990(10) Uani 1 1 d . U . . .
O5 O 0.2895(4) 0.90509(10) 1.00578(18) 0.0995(10) Uani 1 1 d . U . . .
O6 O 0.6465(3) 0.96441(9) 0.97204(16) 0.0775(7) Uani 1 1 d . U . . .
N1 N 0.7543(2) 0.83169(7) 0.62308(12) 0.0344(4) Uani 1 1 d . U . . .
N2 N 0.5501(2) 0.88717(7) 0.67536(14) 0.0422(5) Uani 1 1 d . U . . .
N3 N 0.5521(2) 0.77605(7) 0.68306(13) 0.0366(4) Uani 1 1 d . U . . .
N4 N 0.5592(2) 0.83755(8) 0.48921(13) 0.0444(5) Uani 1 1 d . U . . .
N5 N 0.1569(6) 1.06325(18) 0.7000(4) 0.1398(17) Uani 1 1 d . U . . .
N6 N 0.3710(4) 0.86837(12) 1.12140(18) 0.0762(8) Uani 1 1 d . U . . .
N7 N 0.8375(4) 0.94485(19) 0.9068(2) 0.1103(13) Uani 1 1 d . U . . .
C1 C 0.7875(3) 0.88083(9) 0.62620(16) 0.0408(5) Uani 1 1 d . U . . .
C2 C 0.6815(3) 0.90906(9) 0.65667(18) 0.0446(6) Uani 1 1 d . U . . .
C3 C 0.7089(4) 0.95626(11) 0.6609(2) 0.0660(9) Uani 1 1 d . U . . .
H3 H 0.6392 0.9761 0.6811 0.079 Uiso 1 1 calc R U . . .
C4 C 0.8379(5) 0.97392(12) 0.6355(3) 0.0786(11) Uani 1 1 d . U . . .
H4 H 0.8559 1.0056 0.6394 0.094 Uiso 1 1 calc R U . . .
C5 C 0.9401(4) 0.94550(13) 0.6047(3) 0.0758(10) Uani 1 1 d . U . . .
H5 H 1.0267 0.9579 0.5867 0.091 Uiso 1 1 calc R U . . .
C6 C 0.9156(3) 0.89846(11) 0.6000(2) 0.0567(7) Uani 1 1 d . U . . .
H6 H 0.9855 0.8789 0.5793 0.068 Uiso 1 1 calc R U . . .
C7 C 0.4753(3) 0.90345(9) 0.73511(19) 0.0477(6) Uani 1 1 d . U . . .
C8 C 0.3375(4) 0.87613(12) 0.7493(2) 0.0615(8) Uani 1 1 d . U . . .
C9 C 0.7954(3) 0.80727(8) 0.70106(14) 0.0353(5) Uani 1 1 d . U . . .
C10 C 0.6906(3) 0.77811(8) 0.73060(15) 0.0358(5) Uani 1 1 d . U . . .
C11 C 0.7275(3) 0.75479(10) 0.80582(16) 0.0460(6) Uani 1 1 d . U . . .
H11 H 0.6592 0.7348 0.8269 0.055 Uiso 1 1 calc R U . . .
C12 C 0.8639(3) 0.76109(11) 0.84890(18) 0.0538(7) Uani 1 1 d . U . . .
H12 H 0.8874 0.7455 0.8994 0.065 Uiso 1 1 calc R U . . .
C13 C 0.9663(3) 0.79001(11) 0.81879(18) 0.0530(7) Uani 1 1 d . U . . .
H13 H 1.0590 0.7939 0.8486 0.064 Uiso 1 1 calc R U . . .
C14 C 0.9323(3) 0.81323(10) 0.74477(16) 0.0432(6) Uani 1 1 d . U . . .
H14 H 1.0016 0.8330 0.7241 0.052 Uiso 1 1 calc R U . . .
C15 C 0.4717(3) 0.73812(9) 0.68385(17) 0.0435(6) Uani 1 1 d . U . . .
C16 C 0.3241(3) 0.74053(10) 0.6301(2) 0.0515(7) Uani 1 1 d . U . . .
C17 C 0.7924(3) 0.80875(9) 0.54707(15) 0.0373(5) Uani 1 1 d . U . . .
C18 C 0.6913(3) 0.81396(9) 0.47649(15) 0.0407(5) Uani 1 1 d . U . . .
C19 C 0.7234(3) 0.79327(11) 0.40292(17) 0.0522(7) Uani 1 1 d . U . . .
H19 H 0.6589 0.7970 0.3544 0.063 Uiso 1 1 calc R U . . .
C20 C 0.8502(4) 0.76695(13) 0.40016(19) 0.0615(8) Uani 1 1 d . U . . .
H20 H 0.8695 0.7525 0.3502 0.074 Uiso 1 1 calc R U . . .
C21 C 0.9473(3) 0.76196(13) 0.4701(2) 0.0615(8) Uani 1 1 d . U . . .
H21 H 1.0331 0.7444 0.4677 0.074 Uiso 1 1 calc R U . . .
C22 C 0.9187(3) 0.78293(11) 0.54431(17) 0.0495(6) Uani 1 1 d . U . . .
H22 H 0.9848 0.7796 0.5922 0.059 Uiso 1 1 calc R U . . .
C23 C 0.4916(3) 0.86225(12) 0.42735(19) 0.0584(7) Uani 1 1 d . U . . .
C24 C 0.3477(5) 0.88354(17) 0.4476(3) 0.0851(11) Uani 1 1 d . U . . .
C25 C 0.1500(6) 1.05256(18) 0.7657(4) 0.1217(16) Uani 1 1 d . U . . .
C26 C 0.0333(8) 1.08977(18) 0.7994(6) 0.168(3) Uani 1 1 d . U . . .
H26A H 0.0647 1.1207 0.7876 0.251 Uiso 1 1 calc R U . . .
H26B H 0.0303 1.0861 0.8590 0.251 Uiso 1 1 calc R U . . .
H26C H -0.0640 1.0844 0.7714 0.251 Uiso 1 1 calc R U . . .
C27 C 0.1088(6) 1.0987(2) 0.6416(5) 0.173(3) Uani 1 1 d . U . . .
H27A H 0.1330 1.0901 0.5864 0.259 Uiso 1 1 calc R U . . .
H27B H 0.1579 1.1273 0.6580 0.259 Uiso 1 1 calc R U . . .
H27C H 0.0033 1.1027 0.6410 0.259 Uiso 1 1 calc R U . . .
C28 C 0.2763(7) 1.0266(2) 0.6656(4) 0.1304(18) Uani 1 1 d . U . . .
H28A H 0.2332 1.0122 0.6148 0.196 Uiso 1 1 calc R U . . .
H28B H 0.3008 1.0033 0.7075 0.196 Uiso 1 1 calc R U . . .
H28C H 0.3649 1.0429 0.6543 0.196 Uiso 1 1 calc R U . . .
C29 C 0.2845(4) 0.87145(13) 1.0528(2) 0.0684(9) Uani 1 1 d . U . . .
C30 C 0.1786(5) 0.83296(13) 1.0332(3) 0.0788(11) Uani 1 1 d . U . . .
H30A H 0.1234 0.8386 0.9798 0.118 Uiso 1 1 calc R U . . .
H30B H 0.1114 0.8310 1.0762 0.118 Uiso 1 1 calc R U . . .
H30C H 0.2324 0.8044 1.0309 0.118 Uiso 1 1 calc R U . . .
C31 C 0.3686(6) 0.82923(14) 1.1787(3) 0.0864(13) Uani 1 1 d . U . . .
H31A H 0.2932 0.8077 1.1575 0.130 Uiso 1 1 calc R U . . .
H31B H 0.3472 0.8400 1.2332 0.130 Uiso 1 1 calc R U . . .
H31C H 0.4636 0.8141 1.1833 0.130 Uiso 1 1 calc R U . . .
C32 C 0.4779(7) 0.9049(2) 1.1454(3) 0.129(2) Uani 1 1 d . U . . .
H32A H 0.5640 0.8917 1.1764 0.194 Uiso 1 1 calc R U . . .
H32B H 0.4334 0.9272 1.1800 0.194 Uiso 1 1 calc R U . . .
H32C H 0.5067 0.9199 1.0958 0.194 Uiso 1 1 calc R U . . .
C33 C 0.7303(5) 0.9363(2) 0.9422(3) 0.0997(13) Uani 1 1 d . U . . .
C34 C 0.7082(8) 0.88428(18) 0.9460(5) 0.143(2) Uani 1 1 d . U . . .
H34A H 0.6151 0.8777 0.9679 0.215 Uiso 1 1 calc R U . . .
H34B H 0.7877 0.8707 0.9820 0.215 Uiso 1 1 calc R U . . .
H34C H 0.7078 0.8715 0.8904 0.215 Uiso 1 1 calc R U . . .
C35 C 0.8523(9) 0.9997(3) 0.8937(5) 0.176(4) Uani 1 1 d . U . . .
H35A H 0.9526 1.0071 0.8833 0.264 Uiso 1 1 calc R U . . .
H35B H 0.8276 1.0156 0.9434 0.264 Uiso 1 1 calc R U . . .
H35C H 0.7858 1.0093 0.8464 0.264 Uiso 1 1 calc R U . . .
C36 C 0.9405(5) 0.9187(2) 0.8641(3) 0.1144(18) Uani 1 1 d . U . . .
H36A H 0.8972 0.8893 0.8473 0.172 Uiso 1 1 calc R U . . .
H36B H 1.0292 0.9137 0.9010 0.172 Uiso 1 1 calc R U . . .
H36C H 0.9647 0.9354 0.8152 0.172 Uiso 1 1 calc R U . . .
F7_a F 0.3166(12) 0.9190(3) 0.4161(8) 0.126(4) Uani 0.431(8) 1 d D U P A 1
F8_a F 0.310(2) 0.8777(7) 0.5221(8) 0.093(3) Uani 0.431(8) 1 d D U P A 1
F9_a F 0.2321(6) 0.8524(4) 0.4041(6) 0.124(3) Uani 0.431(8) 1 d D U P A 1
F7A_b F 0.3864(7) 0.92922(19) 0.4872(5) 0.129(2) Uani 0.569(8) 1 d D U P A 2
F8A_b F 0.2834(17) 0.8661(5) 0.5069(7) 0.107(4) Uani 0.569(8) 1 d D U P A 2
F9A_b F 0.2642(8) 0.8975(4) 0.3866(4) 0.126(3) Uani 0.569(8) 1 d D U P A 2

loop_
_atom_site_aniso_label
_atom_site_aniso_U_11
_atom_site_aniso_U_22
_atom_site_aniso_U_33
_atom_site_aniso_U_23
_atom_site_aniso_U_13
_atom_site_aniso_U_12
Ni1 0.02617(16) 0.04399(19) 0.03810(18) -0.00141(13) -0.00091(12) 0.00078(12)
K1 0.0612(4) 0.0511(4) 0.0475(3) 0.0034(3) 0.0090(3) 0.0103(3)
F1 0.0490(10) 0.0965(15) 0.0974(15) -0.0356(12) 0.0222(10) -0.0178(10)
F2 0.114(2) 0.117(2) 0.1043(19) 0.0284(16) 0.0205(16) -0.0307(16)
F3 0.0670(13) 0.0988(17) 0.185(3) -0.0610(17) 0.0583(16) -0.0026(12)
F4 0.0495(10) 0.0784(12) 0.0629(11) 0.0068(9) -0.0127(8) -0.0165(9)
F5 0.1012(18) 0.0763(14) 0.136(2) -0.0443(14) -0.0420(15) -0.0099(13)
F6 0.0386(10) 0.141(2) 0.0939(15) 0.0231(14) 0.0168(10) -0.0058(11)
O1 0.0713(14) 0.0602(13) 0.0718(14) -0.0229(11) 0.0165(11) -0.0029(11)
O2 0.0618(13) 0.0453(11) 0.0812(15) 0.0076(10) 0.0046(11) -0.0070(9)
O3 0.0753(16) 0.118(2) 0.0528(13) 0.0347(14) -0.0048(12) 0.0077(15)
O4 0.109(2) 0.0736(17) 0.109(2) 0.0273(16) -0.0172(18) 0.0195(15)
O5 0.133(3) 0.0892(19) 0.0725(17) 0.0351(15) -0.0098(16) -0.0261(18)
O6 0.0667(14) 0.0951(18) 0.0712(15) -0.0260(13) 0.0091(12) 0.0231(13)
N1 0.0285(9) 0.0411(10) 0.0330(10) -0.0019(8) 0.0005(7) -0.0007(7)
N2 0.0355(10) 0.0385(11) 0.0528(13) -0.0020(9) 0.0049(9) 0.0020(8)
N3 0.0294(9) 0.0405(11) 0.0400(11) -0.0025(8) 0.0035(8) 0.0000(8)
N4 0.0364(11) 0.0577(14) 0.0377(11) 0.0048(9) -0.0041(9) -0.0004(9)
N5 0.121(3) 0.128(3) 0.157(4) 0.076(3) -0.054(3) -0.063(2)
N6 0.085(2) 0.087(2) 0.0559(16) 0.0118(14) 0.0023(14) -0.0190(16)
N7 0.068(2) 0.174(4) 0.090(3) -0.037(3) 0.0118(18) 0.034(2)
C1 0.0362(12) 0.0412(13) 0.0440(14) 0.0009(10) -0.0011(10) -0.0049(9)
C2 0.0391(13) 0.0404(13) 0.0535(16) 0.0009(11) 0.0008(11) -0.0033(10)
C3 0.0629(19) 0.0410(15) 0.094(3) -0.0002(15) 0.0071(17) -0.0003(13)
C4 0.080(2) 0.0444(17) 0.112(3) 0.0034(18) 0.011(2) -0.0187(15)
C5 0.0586(19) 0.0635(19) 0.106(3) 0.0052(19) 0.0136(19) -0.0242(15)
C6 0.0402(14) 0.0578(17) 0.072(2) 0.0008(14) 0.0050(13) -0.0116(12)
C7 0.0443(14) 0.0436(14) 0.0552(16) -0.0057(12) 0.0045(12) 0.0069(11)
C8 0.0523(17) 0.0632(18) 0.072(2) -0.0158(15) 0.0213(15) -0.0005(13)
C9 0.0323(11) 0.0413(13) 0.0318(11) -0.0048(9) 0.0001(9) 0.0051(9)
C10 0.0329(11) 0.0407(12) 0.0341(11) -0.0051(9) 0.0041(9) 0.0054(9)
C11 0.0481(14) 0.0533(15) 0.0374(13) 0.0020(11) 0.0083(11) 0.0072(12)
C12 0.0584(17) 0.0666(18) 0.0350(14) 0.0023(12) -0.0038(12) 0.0164(14)
C13 0.0454(15) 0.0663(18) 0.0443(15) -0.0075(13) -0.0114(12) 0.0091(13)
C14 0.0328(12) 0.0541(15) 0.0414(13) -0.0051(11) -0.0036(10) 0.0023(10)
C15 0.0382(12) 0.0442(14) 0.0493(14) -0.0072(11) 0.0104(11) -0.0029(10)
C16 0.0409(14) 0.0513(16) 0.0621(17) -0.0076(13) 0.0044(12) -0.0101(11)
C17 0.0320(11) 0.0467(13) 0.0334(11) -0.0018(10) 0.0037(9) -0.0033(10)
C18 0.0372(12) 0.0491(14) 0.0352(12) 0.0034(10) 0.0003(9) -0.0076(10)
C19 0.0510(15) 0.0703(19) 0.0349(13) 0.0002(12) 0.0017(11) -0.0105(13)
C20 0.0585(18) 0.084(2) 0.0440(15) -0.0109(15) 0.0159(13) -0.0073(15)
C21 0.0489(16) 0.086(2) 0.0519(17) -0.0091(15) 0.0165(13) 0.0132(15)
C22 0.0346(13) 0.0722(18) 0.0418(14) -0.0043(13) 0.0040(11) 0.0066(12)
C23 0.0492(15) 0.073(2) 0.0502(16) 0.0169(14) -0.0102(12) 0.0009(13)
C24 0.065(2) 0.113(3) 0.075(2) 0.029(2) -0.0090(16) 0.0285(19)
C25 0.111(3) 0.085(3) 0.157(4) 0.054(3) -0.056(3) -0.037(2)
C26 0.158(6) 0.062(3) 0.280(8) 0.036(4) 0.003(5) 0.019(3)
C27 0.092(4) 0.194(6) 0.226(7) 0.159(6) -0.024(4) -0.023(4)
C28 0.129(4) 0.127(4) 0.129(4) 0.035(3) -0.024(3) -0.056(3)
C29 0.079(2) 0.073(2) 0.0546(18) 0.0020(15) 0.0106(16) -0.0031(17)
C30 0.088(3) 0.073(2) 0.072(2) -0.0006(18) -0.011(2) -0.0137(19)
C31 0.106(3) 0.086(3) 0.063(2) 0.0247(19) -0.011(2) -0.015(2)
C32 0.148(5) 0.140(4) 0.091(3) 0.033(3) -0.029(3) -0.087(4)
C33 0.083(2) 0.136(3) 0.077(3) -0.027(2) -0.0042(19) 0.040(2)
C34 0.169(5) 0.090(3) 0.170(6) -0.003(3) 0.006(5) 0.054(3)
C35 0.178(7) 0.146(4) 0.222(8) -0.052(5) 0.112(7) -0.013(4)
C36 0.074(3) 0.159(5) 0.111(4) -0.050(3) 0.013(2) 0.042(3)
F7_a 0.120(8) 0.103(5) 0.154(9) 0.054(5) 0.014(6) 0.057(4)
F8_a 0.065(6) 0.135(9) 0.077(4) 0.008(4) -0.001(3) 0.043(5)
F9_a 0.049(3) 0.162(7) 0.154(6) -0.044(5) -0.017(3) 0.017(3)
F7A_b 0.120(4) 0.103(3) 0.164(6) -0.012(3) 0.003(4) 0.039(3)
F8A_b 0.064(5) 0.134(7) 0.126(6) 0.047(6) 0.027(5) 0.038(4)
F9A_b 0.078(4) 0.202(9) 0.090(4) 0.034(4) -0.031(3) 0.055(5)

loop_
_atom_type_symbol
_atom_type_description
_atom_type_scat_dispersion_real
_atom_type_scat_dispersion_imag
_atom_type_scat_source
C C 0.0033 0.0016 'International Tables Vol C Tables 4.2.6.8 and 6.1.1.4'
H H 0.0000 0.0000 'International Tables Vol C Tables 4.2.6.8 and 6.1.1.4'
N N 0.0061 0.0033 'International Tables Vol C Tables 4.2.6.8 and 6.1.1.4'
O O 0.0106 0.0060 'International Tables Vol C Tables 4.2.6.8 and 6.1.1.4'
Ni Ni 0.3393 1.1124 'International Tables Vol C Tables 4.2.6.8 and 6.1.1.4'
F F 0.0171 0.0103 'International Tables Vol C Tables 4.2.6.8 and 6.1.1.4'
K K 0.2009 0.2494 'International Tables Vol C Tables 4.2.6.8 and 6.1.1.4'

loop_
_geom_angle_atom_site_label_1
_geom_angle_atom_site_label_2
_geom_angle_atom_site_label_3
_geom_angle
_geom_angle_site_symmetry_1
_geom_angle_site_symmetry_3
N3 Ni1 N4 131.79(9) . .
N3 Ni1 N2 109.91(11) . .
N4 Ni1 N2 114.63(10) . .
N3 Ni1 N1 84.77(8) . .
N4 Ni1 N1 83.31(9) . .
N2 Ni1 N1 82.90(8) . .
O4 K1 O5 127.99(12) . .
O4 K1 O6 140.54(11) . .
O5 K1 O6 91.05(11) . .
O4 K1 O6 88.01(11) . 3_677
O5 K1 O6 93.66(12) . 3_677
O6 K1 O6 83.42(8) . 3_677
O4 K1 O1 92.68(12) . .
O5 K1 O1 109.94(11) . .
O6 K1 O1 76.42(9) . .
O6 K1 O1 148.91(9) 3_677 .
O4 K1 F3 77.59(11) . .
O5 K1 F3 80.31(11) . .
O6 K1 F3 120.12(7) . .
O6 K1 F3 155.54(8) 3_677 .
O1 K1 F3 52.86(8) . .
O4 K1 C33 140.74(13) . .
O5 K1 C33 89.74(14) . .
O6 K1 C33 18.00(9) . .
O6 K1 C33 101.42(10) 3_677 .
O1 K1 C33 60.20(10) . .
F3 K1 C33 102.23(10) . .
O4 K1 K1 119.59(9) . 3_677
O5 K1 K1 93.16(9) . 3_677
O6 K1 K1 41.72(6) . 3_677
O6 K1 K1 41.70(6) 3_677 3_677
O1 K1 K1 114.61(8) . 3_677
F3 K1 K1 161.06(6) . 3_677
C33 K1 K1 59.72(9) . 3_677
C8 F3 K1 110.1(2) . .
C7 O1 K1 133.5(2) . .
C25 O4 K1 163.1(4) . .
C29 O5 K1 166.7(3) . .
C33 O6 K1 120.4(3) . .
C33 O6 K1 143.0(3) . 3_677
K1 O6 K1 96.58(8) . 3_677
C9 N1 C1 114.26(19) . .
C9 N1 C17 115.8(2) . .
C1 N1 C17 114.2(2) . .
C9 N1 Ni1 105.00(14) . .
C1 N1 Ni1 103.46(14) . .
C17 N1 Ni1 101.94(14) . .
C7 N2 C2 120.0(2) . .
C7 N2 Ni1 132.09(19) . .
C2 N2 Ni1 107.44(17) . .
C15 N3 C10 119.8(2) . .
C15 N3 Ni1 130.01(19) . .
C10 N3 Ni1 109.24(15) . .
C23 N4 C18 119.6(2) . .
C23 N4 Ni1 133.9(2) . .
C18 N4 Ni1 106.16(16) . .
C25 N5 C27 141.7(8) . .
C25 N5 C28 103.7(6) . .
C27 N5 C28 114.4(6) . .
C29 N6 C31 123.0(3) . .
C29 N6 C32 120.6(3) . .
C31 N6 C32 116.4(3) . .
C33 N7 C36 135.7(6) . .
C33 N7 C35 110.4(5) . .
C36 N7 C35 113.2(5) . .
C6 C1 C2 121.6(3) . .
C6 C1 N1 122.2(2) . .
C2 C1 N1 116.2(2) . .
C1 C2 C3 118.1(3) . .
C1 C2 N2 116.1(2) . .
C3 C2 N2 125.7(3) . .
C4 C3 C2 120.4(3) . .
C4 C3 H3 119.8 . .
C2 C3 H3 119.8 . .
C5 C4 C3 120.6(3) . .
C5 C4 H4 119.7 . .
C3 C4 H4 119.7 . .
C4 C5 C6 120.2(3) . .
C4 C5 H5 119.9 . .
C6 C5 H5 119.9 . .
C1 C6 C5 119.2(3) . .
C1 C6 H6 120.4 . .
C5 C6 H6 120.4 . .
O1 C7 N2 130.4(3) . .
O1 C7 C8 115.2(3) . .
N2 C7 C8 114.4(2) . .
F3 C8 F1 108.6(3) . .
F3 C8 F2 106.4(3) . .
F1 C8 F2 102.6(3) . .
F3 C8 C7 112.5(3) . .
F1 C8 C7 115.8(3) . .
F2 C8 C7 110.2(3) . .
C14 C9 C10 121.1(2) . .
C14 C9 N1 121.5(2) . .
C10 C9 N1 117.4(2) . .
C9 C10 C11 118.2(2) . .
C9 C10 N3 116.5(2) . .
C11 C10 N3 125.2(2) . .
C12 C11 C10 120.2(3) . .
C12 C11 H11 119.9 . .
C10 C11 H11 119.9 . .
C11 C12 C13 120.9(3) . .
C11 C12 H12 119.6 . .
C13 C12 H12 119.6 . .
C12 C13 C14 119.9(3) . .
C12 C13 H13 120.1 . .
C14 C13 H13 120.1 . .
C13 C14 C9 119.8(3) . .
C13 C14 H14 120.1 . .
C9 C14 H14 120.1 . .
O2 C15 N3 131.2(3) . .
O2 C15 C16 114.3(2) . .
N3 C15 C16 114.4(2) . .
F5 C16 F6 107.4(3) . .
F5 C16 F4 106.4(3) . .
F6 C16 F4 105.0(3) . .
F5 C16 C15 111.9(3) . .
F6 C16 C15 110.3(3) . .
F4 C16 C15 115.3(2) . .
C22 C17 C18 121.3(2) . .
C22 C17 N1 122.7(2) . .
C18 C17 N1 116.0(2) . .
C19 C18 C17 118.1(3) . .
C19 C18 N4 125.8(2) . .
C17 C18 N4 116.0(2) . .
C18 C19 C20 120.7(3) . .
C18 C19 H19 119.7 . .
C20 C19 H19 119.7 . .
C21 C20 C19 120.4(3) . .
C21 C20 H20 119.8 . .
C19 C20 H20 119.8 . .
C20 C21 C22 120.0(3) . .
C20 C21 H21 120.0 . .
C22 C21 H21 120.0 . .
C17 C22 C21 119.5(3) . .
C17 C22 H22 120.2 . .
C21 C22 H22 120.2 . .
O3 C23 N4 130.2(3) . .
O3 C23 C24 115.6(3) . .
N4 C23 C24 114.2(3) . .
F9A_b C24 F8A_b 115.4(8) . .
F7_a C24 F8_a 116.3(11) . .
F9A_b C24 F7A_b 98.4(6) . .
F8A_b C24 F7A_b 98.2(8) . .
F7_a C24 F9_a 101.4(7) . .
F8_a C24 F9_a 96.7(9) . .
F7_a C24 C23 116.5(6) . .
F9A_b C24 C23 116.0(5) . .
F8A_b C24 C23 117.9(9) . .
F8_a C24 C23 117.4(10) . .
F7A_b C24 C23 106.3(4) . .
F9_a C24 C23 103.6(4) . .
N5 C25 O4 139.1(8) . .
N5 C25 C26 103.1(6) . .
O4 C25 C26 117.7(7) . .
C25 C26 H26A 109.5 . .
C25 C26 H26B 109.5 . .
H26A C26 H26B 109.5 . .
C25 C26 H26C 109.5 . .
H26A C26 H26C 109.5 . .
H26B C26 H26C 109.5 . .
N5 C27 H27A 109.5 . .
N5 C27 H27B 109.5 . .
H27A C27 H27B 109.5 . .
N5 C27 H27C 109.5 . .
H27A C27 H27C 109.5 . .
H27B C27 H27C 109.5 . .
N5 C28 H28A 109.5 . .
N5 C28 H28B 109.5 . .
H28A C28 H28B 109.5 . .
N5 C28 H28C 109.5 . .
H28A C28 H28C 109.5 . .
H28B C28 H28C 109.5 . .
O5 C29 N6 121.3(4) . .
O5 C29 C30 121.5(4) . .
N6 C29 C30 117.2(3) . .
C29 C30 H30A 109.5 . .
C29 C30 H30B 109.5 . .
H30A C30 H30B 109.5 . .
C29 C30 H30C 109.5 . .
H30A C30 H30C 109.5 . .
H30B C30 H30C 109.5 . .
N6 C31 H31A 109.5 . .
N6 C31 H31B 109.5 . .
H31A C31 H31B 109.5 . .
N6 C31 H31C 109.5 . .
H31A C31 H31C 109.5 . .
H31B C31 H31C 109.5 . .
N6 C32 H32A 109.5 . .
N6 C32 H32B 109.5 . .
H32A C32 H32B 109.5 . .
N6 C32 H32C 109.5 . .
H32A C32 H32C 109.5 . .
H32B C32 H32C 109.5 . .
N7 C33 O6 126.9(6) . .
N7 C33 C34 109.9(5) . .
O6 C33 C34 123.2(5) . .
N7 C33 K1 132.6(4) . .
O6 C33 K1 41.6(2) . .
C34 C33 K1 99.7(4) . .
C33 C34 H34A 109.5 . .
C33 C34 H34B 109.5 . .
H34A C34 H34B 109.5 . .
C33 C34 H34C 109.5 . .
H34A C34 H34C 109.5 . .
H34B C34 H34C 109.5 . .
N7 C35 H35A 109.5 . .
N7 C35 H35B 109.5 . .
H35A C35 H35B 109.5 . .
N7 C35 H35C 109.5 . .
H35A C35 H35C 109.5 . .
H35B C35 H35C 109.5 . .
N7 C36 H36A 109.5 . .
N7 C36 H36B 109.5 . .
H36A C36 H36B 109.5 . .
N7 C36 H36C 109.5 . .
H36A C36 H36C 109.5 . .
H36B C36 H36C 109.5 . .

loop_
_geom_bond_atom_site_label_1
_geom_bond_atom_site_label_2
_geom_bond_distance
_geom_bond_site_symmetry_2
Ni1 N3 1.972(2) .
Ni1 N4 1.982(3) .
Ni1 N2 1.987(3) .
Ni1 N1 2.038(3) .
K1 O4 2.582(3) .
K1 O5 2.609(3) .
K1 O6 2.681(3) .
K1 O6 2.682(3) 3_677
K1 O1 2.699(3) .
K1 F3 3.141(3) .
K1 C33 3.484(5) .
K1 K1 4.004(3) 3_677
F1 C8 1.325(4) .
F2 C8 1.347(5) .
F3 C8 1.293(4) .
F4 C16 1.343(4) .
F5 C16 1.308(4) .
F6 C16 1.328(4) .
O1 C7 1.233(3) .
O2 C15 1.223(4) .
O3 C23 1.226(4) .
O4 C25 1.193(5) .
O5 C29 1.243(4) .
O6 C33 1.248(5) .
O6 K1 2.682(3) 3_677
N1 C9 1.463(3) .
N1 C1 1.464(3) .
N1 C17 1.466(3) .
N2 C7 1.321(4) .
N2 C2 1.417(3) .
N3 C15 1.328(3) .
N3 C10 1.417(3) .
N4 C23 1.334(4) .
N4 C18 1.420(4) .
N5 C25 1.111(7) .
N5 C27 1.440(6) .
N5 C28 1.659(9) .
N6 C29 1.301(5) .
N6 C31 1.470(5) .
N6 C32 1.472(6) .
N7 C33 1.205(6) .
N7 C36 1.436(5) .
N7 C35 1.621(9) .
C1 C6 1.380(4) .
C1 C2 1.395(4) .
C2 C3 1.399(4) .
C3 C4 1.382(5) .
C3 H3 0.9400 .
C4 C5 1.375(6) .
C4 H4 0.9400 .
C5 C6 1.390(5) .
C5 H5 0.9400 .
C6 H6 0.9400 .
C7 C8 1.524(4) .
C9 C14 1.387(3) .
C9 C10 1.397(4) .
C10 C11 1.404(4) .
C11 C12 1.380(4) .
C11 H11 0.9400 .
C12 C13 1.381(5) .
C12 H12 0.9400 .
C13 C14 1.382(4) .
C13 H13 0.9400 .
C14 H14 0.9400 .
C15 C16 1.534(4) .
C17 C22 1.382(4) .
C17 C18 1.405(4) .
C18 C19 1.386(4) .
C19 C20 1.394(5) .
C19 H19 0.9400 .
C20 C21 1.375(5) .
C20 H20 0.9400 .
C21 C22 1.390(4) .
C21 H21 0.9400 .
C22 H22 0.9400 .
C23 C24 1.516(5) .
C24 F7_a 1.176(8) .
C24 F9A_b 1.255(6) .
C24 F8A_b 1.274(11) .
C24 F8_a 1.292(15) .
C24 F7A_b 1.504(8) .
C24 F9_a 1.515(9) .
C25 C26 1.649(10) .
C26 H26A 0.9700 .
C26 H26B 0.9700 .
C26 H26C 0.9700 .
C27 H27A 0.9700 .
C27 H27B 0.9700 .
C27 H27C 0.9700 .
C28 H28A 0.9700 .
C28 H28B 0.9700 .
C28 H28C 0.9700 .
C29 C30 1.495(5) .
C30 H30A 0.9700 .
C30 H30B 0.9700 .
C30 H30C 0.9700 .
C31 H31A 0.9700 .
C31 H31B 0.9700 .
C31 H31C 0.9700 .
C32 H32A 0.9700 .
C32 H32B 0.9700 .
C32 H32C 0.9700 .
C33 C34 1.531(8) .
C34 H34A 0.9700 .
C34 H34B 0.9700 .
C34 H34C 0.9700 .
C35 H35A 0.9700 .
C35 H35B 0.9700 .
C35 H35C 0.9700 .
C36 H36A 0.9700 .
C36 H36B 0.9700 .
C36 H36C 0.9700 .
